data_7236369
loop_
_publ_author_name
'Zhang, Jiaheng'
'Dharavath, Srinivas'
'Mitchell, Lauren A.'
'Parrish, Damon A.'
'Shreeve, Jean'ne M.'

_publ_section_title
;
 Bridged bisnitramide-substituted furazan-based energetic materials
;
_journal_issue 43
_journal_name_full 'Journal of Materials Chemistry A'
_journal_page_first 16961
_journal_paper_doi 10.1039/C6TA08055C
_journal_volume 4
_journal_year 2016
_chemical_formula_moiety 'C7 H8 N12 O8'
_chemical_formula_sum 'C7 H8 N12 O8'
_chemical_formula_weight 388.25
_chemical_name_common 'JZ 7-1'
_space_group_crystal_system orthorhombic
_space_group_IT_number 33
_space_group_name_Hall 'P 2c -2n'
_space_group_name_H-M_alt 'P n a 21'
_atom_sites_solution_hydrogens geom
_audit_creation_method SHELXL-2014/7
_audit_update_record
;
2016-04-18 deposited with the CCDC.
2016-10-12 downloaded from the CCDC.
;
_cell_angle_alpha 90
_cell_angle_beta 90
_cell_angle_gamma 90
_cell_formula_units_Z 4
_cell_length_a 14.3822(16)
_cell_length_b 9.5669(11)
_cell_length_c 11.2707(13)
_cell_measurement_temperature 150(2)
_cell_volume 1550.8(3)
_computing_cell_refinement 'Bruker APEX2 v2010.3-0 (Bruker, 2009)'
_computing_data_collection 'Bruker APEX2 v2010.3-0 (Bruker, 2009)'
_computing_data_reduction
;
Bruker SAINT v7.68A (Bruker, 2009), Bruker XPREP v2008/2 (Bruker, 2008)
;
_computing_molecular_graphics 'Bruker SHELXTL v2008/4 (Bruker, 2008)'
_computing_publication_material 'Bruker SHELXTL v2008/4 (Bruker, 2008)'
_computing_structure_refinement 'SHELXL-2014/7 (Sheldrick, 2014) within WINGX (Farrugia, 2012)'
_computing_structure_solution 'Bruker SHELXTL v2008/4 (Bruker, 2008)'
_diffrn_ambient_temperature 150(2)
_diffrn_measured_fraction_theta_full 0.997
_diffrn_measured_fraction_theta_max 0.996
_diffrn_measurement_device_type 'Bruker SMART APEX II CCD'
_diffrn_measurement_method '\w scans'
_diffrn_radiation_monochromator graphite
_diffrn_radiation_source 'fine focus sealed tube'
_diffrn_radiation_type MoK\a
_diffrn_radiation_wavelength 0.71073
_diffrn_reflns_av_R_equivalents 0.0164
_diffrn_reflns_av_unetI/netI 0.0138
_diffrn_reflns_Laue_measured_fraction_full 0.997
_diffrn_reflns_Laue_measured_fraction_max 0.996
_diffrn_reflns_limit_h_max 17
_diffrn_reflns_limit_h_min -17
_diffrn_reflns_limit_k_max 11
_diffrn_reflns_limit_k_min -11
_diffrn_reflns_limit_l_max 14
_diffrn_reflns_limit_l_min -14
_diffrn_reflns_number 13367
_diffrn_reflns_point_group_measured_fraction_full 0.998
_diffrn_reflns_point_group_measured_fraction_max 0.996
_diffrn_reflns_theta_full 25.242
_diffrn_reflns_theta_max 26.350
_diffrn_reflns_theta_min 3.361
_exptl_absorpt_coefficient_mu 0.150
_exptl_absorpt_correction_T_max 0.987
_exptl_absorpt_correction_T_min 0.937
_exptl_absorpt_correction_type multi-scan
_exptl_absorpt_process_details 'SADABS v2008/1 (Bruker, 2008)'
_exptl_crystal_colour colorless
_exptl_crystal_density_diffrn 1.663
_exptl_crystal_description irregular
_exptl_crystal_F_000 792
_exptl_crystal_size_max 0.187
_exptl_crystal_size_mid 0.091
_exptl_crystal_size_min 0.087
_refine_diff_density_max 0.135
_refine_diff_density_min -0.121
_refine_diff_density_rms 0.027
_refine_ls_abs_structure_details
;
 Flack x determined using 1401 quotients [(I+)-(I-)]/[(I+)+(I-)]
 (Parsons, Flack and Wagner, Acta Cryst. B69 (2013) 249-259).
;
_refine_ls_abs_structure_Flack -0.2(2)
_refine_ls_extinction_method none
_refine_ls_goodness_of_fit_ref 1.018
_refine_ls_hydrogen_treatment constr
_refine_ls_matrix_type full
_refine_ls_number_parameters 246
_refine_ls_number_reflns 3143
_refine_ls_number_restraints 1
_refine_ls_restrained_S_all 1.017
_refine_ls_R_factor_all 0.0229
_refine_ls_R_factor_gt 0.0220
_refine_ls_shift/su_max 0.000
_refine_ls_shift/su_mean 0.000
_refine_ls_structure_factor_coef Fsqd
_refine_ls_weighting_details 'w=1/[\s^2^(Fo^2^)+(0.0345P)^2^+0.2018P] where P=(Fo^2^+2Fc^2^)/3'
_refine_ls_weighting_scheme calc
_refine_ls_wR_factor_gt 0.0566
_refine_ls_wR_factor_ref 0.0573
_reflns_Friedel_coverage 0.900
_reflns_Friedel_fraction_full 0.998
_reflns_Friedel_fraction_max 0.995
_reflns_number_gt 3055
_reflns_number_total 3143
_reflns_threshold_expression 'I > 2\s(I)'
_cod_data_source_file c6ta08055c2.cif
_cod_data_source_block shrv285
_cod_database_code 7236369
_shelx_space_group_comment
;
The symmetry employed for this shelxl refinement is uniquely defined
by the following loop, which should always be used as a source of
symmetry information in preference to the above space-group names.
They are only intended as comments.
;
_shelx_estimated_absorpt_t_min 0.973
_shelx_estimated_absorpt_t_max 0.987

loop_
_space_group_symop_operation_xyz
'x, y, z'
'-x, -y, z+1/2'
'-x+1/2, y+1/2, z+1/2'
'x+1/2, -y+1/2, z'

loop_
_atom_site_label
_atom_site_type_symbol
_atom_site_fract_x
_atom_site_fract_y
_atom_site_fract_z
_atom_site_U_iso_or_equiv
_atom_site_adp_type
_atom_site_occupancy
_atom_site_site_symmetry_order
_atom_site_calc_flag
_atom_site_refinement_flags_posn
_atom_site_refinement_flags_adp
C1 C 0.74815(13) -0.0947(2) 1.06210(19) 0.0384(5) Uani 1 1 d . .
H1A H 0.7726 -0.1633 1.1187 0.058 Uiso 1 1 calc R U
H1B H 0.7211 -0.0158 1.1055 0.058 Uiso 1 1 calc R U
H1C H 0.7988 -0.0612 1.0113 0.058 Uiso 1 1 calc R U
N2 N 0.67669(10) -0.16019(18) 0.98885(14) 0.0302(3) Uani 1 1 d . .
N3 N 0.70770(11) -0.25143(17) 0.91932(15) 0.0329(4) Uani 1 1 d . .
O4 O 0.79042(12) -0.2894(2) 0.9057(2) 0.0750(7) Uani 1 1 d . .
C5 C 0.63972(14) -0.3182(2) 0.84691(16) 0.0299(4) Uani 1 1 d . .
N6 N 0.66211(15) -0.42534(19) 0.78313(16) 0.0446(5) Uani 1 1 d . .
O7 O 0.58132(14) -0.46123(16) 0.72482(15) 0.0514(4) Uani 1 1 d . .
N8 N 0.50876(14) -0.37307(18) 0.75464(15) 0.0403(4) Uani 1 1 d . .
C9 C 0.54390(13) -0.28442(18) 0.82963(15) 0.0261(4) Uani 1 1 d . .
N10 N 0.49158(9) -0.17153(16) 0.87053(13) 0.0230(3) Uani 1 1 d . .
N11 N 0.47285(10) -0.16509(17) 0.99117(14) 0.0262(3) Uani 1 1 d . .
O12 O 0.49143(10) -0.26816(15) 1.04927(13) 0.0353(3) Uani 1 1 d . .
O13 O 0.43919(10) -0.05537(14) 1.02628(12) 0.0343(3) Uani 1 1 d . .
C14 C 0.46040(11) -0.05921(18) 0.79424(16) 0.0248(4) Uani 1 1 d . .
H14A H 0.3934 -0.0424 0.8086 0.030 Uiso 1 1 calc R U
H14B H 0.4677 -0.0883 0.7105 0.030 Uiso 1 1 calc R U
N15 N 0.51118(10) 0.07065(15) 0.81311(14) 0.0256(3) Uani 1 1 d . .
N16 N 0.60371(10) 0.07791(16) 0.77787(12) 0.0258(3) Uani 1 1 d . .
O17 O 0.63870(9) -0.03266(14) 0.74793(12) 0.0311(3) Uani 1 1 d . .
O18 O 0.64086(9) 0.19227(14) 0.78202(12) 0.0333(3) Uani 1 1 d . .
C19 C 0.46754(12) 0.19411(18) 0.84727(16) 0.0250(4) Uani 1 1 d . .
N20 N 0.38548(12) 0.22553(18) 0.80669(17) 0.0360(4) Uani 1 1 d . .
N21 N 0.43040(12) 0.39167(18) 0.94051(16) 0.0380(4) Uani 1 1 d . .
O21 O 0.36085(10) 0.34704(16) 0.86479(15) 0.0445(4) Uani 1 1 d . .
C22 C 0.49482(12) 0.29833(18) 0.92997(17) 0.0265(4) Uani 1 1 d . .
N23 N 0.57789(11) 0.30232(15) 1.00075(14) 0.0265(3) Uani 1 1 d . .
O24 O 0.60331(9) 0.18595(14) 1.04211(13) 0.0330(3) Uani 1 1 d . .
N25 N 0.61456(13) 0.42147(18) 1.01382(15) 0.0370(4) Uani 1 1 d . .
C26 C 0.69727(17) 0.4161(3) 1.0886(2) 0.0513(6) Uani 1 1 d . .
H26A H 0.6802 0.3824 1.1678 0.077 Uiso 1 1 calc R U
H26B H 0.7243 0.5098 1.0950 0.077 Uiso 1 1 calc R U
H26C H 0.7429 0.3524 1.0533 0.077 Uiso 1 1 calc R U

loop_
_atom_site_aniso_label
_atom_site_aniso_U_11
_atom_site_aniso_U_22
_atom_site_aniso_U_33
_atom_site_aniso_U_23
_atom_site_aniso_U_13
_atom_site_aniso_U_12
C1 0.0253(9) 0.0508(12) 0.0391(11) 0.0102(10) -0.0084(8) -0.0073(9)
N2 0.0219(7) 0.0420(9) 0.0266(8) 0.0037(7) -0.0004(6) 0.0007(6)
N3 0.0233(7) 0.0415(8) 0.0340(8) 0.0082(8) 0.0027(7) 0.0100(6)
O4 0.0269(8) 0.0973(15) 0.1009(17) -0.0245(14) -0.0030(9) 0.0295(9)
C5 0.0363(10) 0.0297(9) 0.0236(9) 0.0050(7) 0.0063(7) 0.0111(8)
N6 0.0611(12) 0.0404(10) 0.0324(9) 0.0001(8) 0.0079(9) 0.0220(9)
O7 0.0818(12) 0.0349(8) 0.0375(8) -0.0136(7) -0.0014(8) 0.0157(8)
N8 0.0560(11) 0.0327(9) 0.0321(10) -0.0082(8) -0.0060(8) 0.0028(8)
C9 0.0315(9) 0.0263(8) 0.0206(8) -0.0001(7) 0.0008(7) 0.0009(7)
N10 0.0216(7) 0.0283(8) 0.0191(7) -0.0037(6) 0.0014(6) 0.0015(6)
N11 0.0196(6) 0.0365(8) 0.0226(7) -0.0035(6) 0.0037(6) -0.0059(6)
O12 0.0363(7) 0.0429(8) 0.0268(6) 0.0064(6) 0.0047(6) -0.0035(6)
O13 0.0326(7) 0.0395(7) 0.0307(7) -0.0106(6) 0.0101(6) -0.0014(6)
C14 0.0215(8) 0.0273(9) 0.0255(9) -0.0046(7) -0.0034(7) 0.0002(6)
N15 0.0189(7) 0.0263(7) 0.0317(8) -0.0050(6) 0.0034(6) 0.0004(5)
N16 0.0213(7) 0.0365(9) 0.0195(7) 0.0063(6) 0.0013(6) 0.0024(6)
O17 0.0278(6) 0.0390(7) 0.0264(6) 0.0067(6) 0.0075(5) 0.0115(6)
O18 0.0273(6) 0.0400(8) 0.0327(7) 0.0069(6) 0.0013(6) -0.0085(5)
C19 0.0237(8) 0.0273(9) 0.0239(8) -0.0013(7) -0.0008(6) 0.0006(7)
N20 0.0312(8) 0.0375(9) 0.0393(9) -0.0117(8) -0.0076(7) 0.0092(7)
N21 0.0371(9) 0.0340(9) 0.0431(10) -0.0097(8) -0.0101(8) 0.0066(7)
O21 0.0364(8) 0.0411(8) 0.0561(10) -0.0177(7) -0.0171(7) 0.0161(7)
C22 0.0277(9) 0.0258(9) 0.0261(9) 0.0004(8) -0.0020(7) -0.0006(6)
N23 0.0282(7) 0.0281(7) 0.0232(7) 0.0022(6) -0.0030(6) -0.0027(6)
O24 0.0354(7) 0.0324(7) 0.0313(7) 0.0081(6) -0.0058(6) 0.0006(5)
N25 0.0402(9) 0.0360(9) 0.0349(9) 0.0043(7) -0.0098(7) -0.0125(7)
C26 0.0483(13) 0.0570(14) 0.0486(13) 0.0081(11) -0.0201(11) -0.0221(11)

loop_
_atom_type_symbol
_atom_type_description
_atom_type_scat_dispersion_real
_atom_type_scat_dispersion_imag
_atom_type_scat_source
C C 0.0033 0.0016 'International Tables Vol C Tables 4.2.6.8 and 6.1.1.4'
H H 0.0000 0.0000 'International Tables Vol C Tables 4.2.6.8 and 6.1.1.4'
N N 0.0061 0.0033 'International Tables Vol C Tables 4.2.6.8 and 6.1.1.4'
O O 0.0106 0.0060 'International Tables Vol C Tables 4.2.6.8 and 6.1.1.4'

loop_
_geom_angle_atom_site_label_1
_geom_angle_atom_site_label_2
_geom_angle_atom_site_label_3
_geom_angle
N2 C1 H1A 109.5
N2 C1 H1B 109.5
H1A C1 H1B 109.5
N2 C1 H1C 109.5
H1A C1 H1C 109.5
H1B C1 H1C 109.5
N3 N2 C1 113.66(16)
O4 N3 N2 127.97(19)
O4 N3 C5 116.84(18)
N2 N3 C5 115.20(15)
N6 C5 N3 120.21(18)
N6 C5 C9 110.12(19)
N3 C5 C9 129.67(16)
C5 N6 O7 104.64(17)
N6 O7 N8 111.61(15)
C9 N8 O7 105.23(17)
N8 C9 N10 120.70(17)
N8 C9 C5 108.42(17)
N10 C9 C5 130.59(17)
N11 N10 C9 117.58(15)
N11 N10 C14 119.27(14)
C9 N10 C14 123.08(15)
O12 N11 O13 127.63(16)
O12 N11 N10 116.74(15)
O13 N11 N10 115.63(16)
N10 C14 N15 113.02(14)
N10 C14 H14A 109.0
N15 C14 H14A 109.0
N10 C14 H14B 109.0
N15 C14 H14B 109.0
H14A C14 H14B 107.8
N16 N15 C19 117.91(14)
N16 N15 C14 118.74(13)
C19 N15 C14 122.55(14)
O17 N16 O18 127.50(15)
O17 N16 N15 115.51(14)
O18 N16 N15 116.97(14)
N20 C19 N15 120.53(16)
N20 C19 C22 108.61(16)
N15 C19 C22 130.75(16)
C19 N20 O21 105.11(15)
C22 N21 O21 104.39(15)
N20 O21 N21 111.55(13)
N21 C22 C19 110.33(16)
N21 C22 N23 121.78(17)
C19 C22 N23 127.78(16)
O24 N23 N25 129.18(16)
O24 N23 C22 115.01(14)
N25 N23 C22 115.81(15)
N23 N25 C26 112.05(17)
N25 C26 H26A 109.5
N25 C26 H26B 109.5
H26A C26 H26B 109.5
N25 C26 H26C 109.5
H26A C26 H26C 109.5
H26B C26 H26C 109.5

loop_
_geom_bond_atom_site_label_1
_geom_bond_atom_site_label_2
_geom_bond_distance
C1 N2 1.459(2)
C1 H1A 0.9800
C1 H1B 0.9800
C1 H1C 0.9800
N2 N3 1.255(2)
N3 O4 1.253(2)
N3 C5 1.425(3)
C5 N6 1.292(3)
C5 C9 1.429(3)
N6 O7 1.378(3)
O7 N8 1.383(2)
N8 C9 1.300(2)
C9 N10 1.395(2)
N10 N11 1.387(2)
N10 C14 1.447(2)
N11 O12 1.214(2)
N11 O13 1.222(2)
C14 N15 1.457(2)
C14 H14A 0.9900
C14 H14B 0.9900
N15 N16 1.3906(19)
N15 C19 1.392(2)
N16 O17 1.2190(19)
N16 O18 1.218(2)
C19 N20 1.301(3)
C19 C22 1.420(3)
N20 O21 1.380(2)
N21 C22 1.292(2)
N21 O21 1.382(2)
C22 N23 1.437(2)
N23 O24 1.2611(19)
N23 N25 1.265(2)
N25 C26 1.459(3)
C26 H26A 0.9800
C26 H26B 0.9800
C26 H26C 0.9800

loop_
_geom_hbond_atom_site_label_D
_geom_hbond_atom_site_label_H
_geom_hbond_atom_site_label_A
_geom_hbond_distance_DH
_geom_hbond_distance_HA
_geom_hbond_distance_DA
_geom_hbond_angle_DHA
_geom_hbond_site_symmetry_A
C1 H1A O18 0.98 2.62 3.584(2) 169.0 3_645
C1 H1C N21 0.98 2.62 3.539(3) 156.7 4
C14 H14A O4 0.99 2.45 3.107(2) 123.7 4_445
C14 H14B O24 0.99 2.35 3.223(2) 146.7 2_654

loop_
_geom_torsion_atom_site_label_1
_geom_torsion_atom_site_label_2
_geom_torsion_atom_site_label_3
_geom_torsion_atom_site_label_4
_geom_torsion
C1 N2 N3 O4 -1.0(3)
C1 N2 N3 C5 179.61(16)
O4 N3 C5 N6 9.1(3)
N2 N3 C5 N6 -171.36(18)
O4 N3 C5 C9 -169.9(2)
N2 N3 C5 C9 9.6(3)
N3 C5 N6 O7 -179.34(16)
C9 C5 N6 O7 -0.1(2)
C5 N6 O7 N8 0.0(2)
N6 O7 N8 C9 0.1(2)
O7 N8 C9 N10 174.21(16)
O7 N8 C9 C5 -0.2(2)
N6 C5 C9 N8 0.2(2)
N3 C5 C9 N8 179.32(18)
N6 C5 C9 N10 -173.44(18)
N3 C5 C9 N10 5.7(3)
N8 C9 N10 N11 117.72(19)
C5 C9 N10 N11 -69.3(2)
N8 C9 N10 C14 -65.3(2)
C5 C9 N10 C14 107.6(2)
C9 N10 N11 O12 -10.6(2)
C14 N10 N11 O12 172.33(14)
C9 N10 N11 O13 169.53(15)
C14 N10 N11 O13 -7.6(2)
N11 N10 C14 N15 69.98(19)
C9 N10 C14 N15 -106.94(18)
N10 C14 N15 N16 69.9(2)
N10 C14 N15 C19 -120.61(17)
C19 N15 N16 O17 -179.47(15)
C14 N15 N16 O17 -9.5(2)
C19 N15 N16 O18 1.6(2)
C14 N15 N16 O18 171.64(15)
N16 N15 C19 N20 132.93(19)
C14 N15 C19 N20 -36.7(3)
N16 N15 C19 C22 -51.4(3)
C14 N15 C19 C22 139.0(2)
N15 C19 N20 O21 175.59(16)
C22 C19 N20 O21 -0.9(2)
C19 N20 O21 N21 1.2(2)
C22 N21 O21 N20 -1.0(2)
O21 N21 C22 C19 0.4(2)
O21 N21 C22 N23 -176.11(17)
N20 C19 C22 N21 0.4(2)
N15 C19 C22 N21 -175.69(19)
N20 C19 C22 N23 176.60(18)
N15 C19 C22 N23 0.5(3)
N21 C22 N23 O24 136.76(19)
C19 C22 N23 O24 -39.1(3)
N21 C22 N23 N25 -42.5(3)
C19 C22 N23 N25 141.6(2)
O24 N23 N25 C26 -0.3(3)
C22 N23 N25 C26 178.87(18)
